data_2002265
loop_
_publ_author_name
'Lehmann, U'
'Mueller-Buschbaum, Hk'

_publ_section_title
;
Ein Beitrag zur Chemie der Oxocobaltate(II): La2 Co O4, Sm2 Co O4
;
_journal_name_full
;
Zeitschrift fuer Anorganische und Allgemeine Chemie
;
_journal_page_first 59
_journal_page_last 63
_journal_paper_doi 10.1002/zaac.19804700108
_journal_volume 470
_journal_year 1980
_chemical_formula_structural 'La2 Co O4'
_chemical_formula_sum 'Co La2 O4'
_chemical_name_systematic 'Dilanthanum cobalt oxide'
_space_group_IT_number 64
_symmetry_cell_setting orthorhombic
_symmetry_Int_Tables_number 64
_symmetry_space_group_name_Hall '-A 2ab 2ab'
_symmetry_space_group_name_H-M 'A b m a'
_cell_angle_alpha 90
_cell_angle_beta 90
_cell_angle_gamma 90
_cell_formula_units_Z 4
_cell_length_a 5.49
_cell_length_b 5.488
_cell_length_c 12.548
_cell_volume 378.1
_refine_ls_R_factor_all 0.102
_cod_database_code 2002265

loop_
_symmetry_equiv_pos_as_xyz
x,y,z
-x,y,-z
1/2+x,y,1/2-z
1/2-x,y,1/2+z
-x,-y,-z
x,-y,z
1/2-x,-y,1/2+z
1/2+x,-y,1/2-z
x,1/2+y,1/2+z
-x,1/2+y,1/2-z
1/2+x,1/2+y,-z
1/2-x,1/2+y,z
-x,1/2-y,1/2-z
x,1/2-y,1/2+z
1/2-x,1/2-y,z
1/2+x,1/2-y,-z

loop_
_atom_site_label
_atom_site_type_symbol
_atom_site_symmetry_multiplicity
_atom_site_Wyckoff_symbol
_atom_site_fract_x
_atom_site_fract_y
_atom_site_fract_z
_atom_site_occupancy
_atom_site_attached_hydrogens
_atom_site_calc_flag
La1 La3+ 8 f 0.0003 0. 0.3612 1. 0 d
Co1 Co2+ 4 a 0. 0. 0. 1. 0 d
O1 O2- 8 e 0.25 0.25 0.0089 1. 0 d
O2 O2- 8 f 0.0063 0. 0.162 1. 0 d

loop_
_atom_type_symbol
_atom_type_oxidation_number
La3+ 3.000
Co2+ 2.000
O2- -2.000
